data_2242405
loop_
_publ_author_name
'Szebenyi, D. Marian'
'Kriksunov, Irina'
'Howe, Kevin J.'
'Ramsey, John S.'
'Hall, David G.'
'Heck, Michelle L.'
'Krasnoff, Stuart B.'

_publ_section_title
;
 Crystal structure of diaphorin methanol monosolvate isolated from
 <i>Diaphorina citri</i> Kuwayama, the insect vector of citrus greening
 disease
;
_journal_issue 4
_journal_name_full 'Acta Crystallographica Section E'
_journal_page_first 445
_journal_page_last 449
_journal_paper_doi 10.1107/S2056989018002992
_journal_volume 74
_journal_year 2018
_chemical_formula_iupac 'C22 H39 N O9, C H4 O'
_chemical_formula_moiety 'C22 H39 N O9, C H4 O'
_chemical_formula_sum 'C23 H43 N O10'
_chemical_formula_weight 493.58
_chemical_name_systematic
;(<i>S</i>)-<i>N</i>-((<i>S</i>)-{(2<i>S</i>,4<i>R</i>,6<i>R</i>)-6-[(<i>S</i>)-2,3-Dihydroxypropyl]-4-hydroxy-5,5-dimethyltetrahydro-2<i>H</i>-pyran-2-yl}(hydroxy)methyl)-2-hydroxy-2-[(2<i>R</i>,5<i>R</i>,6<i>R</i>)-2-methoxy-5,6-dimethyl-4-methylenetetrahydro-2<i>H</i>-pyran-2-yl]acetamide
methanol monosolvate
;
_space_group_crystal_system monoclinic
_space_group_IT_number 4
_space_group_name_Hall 'P 2yb'
_space_group_name_H-M_alt 'P 1 21 1'
_symmetry_space_group_name_Hall 'P 2yb'
_symmetry_space_group_name_H-M 'P 1 21 1'
_atom_sites_solution_hydrogens geom
_audit_creation_method SHELXL-2016/6
_cell_angle_alpha 90
_cell_angle_beta 101.9(5)
_cell_angle_gamma 90
_cell_formula_units_Z 2
_cell_length_a 7.40(5)
_cell_length_b 12.87(5)
_cell_length_c 13.92(5)
_cell_measurement_reflns_used 7493
_cell_measurement_temperature 100(2)
_cell_volume 1297(11)
_computing_cell_refinement
;
<i>XDS</i> (Kabsch, 2010)
;
_computing_data_collection
;
<i>ADX</i> (Szebenyi <i>et al.</i>,  1997)
;
_computing_data_reduction
;
HKL2000 (Otwinowski & Minor, 1997) and <i>XDS</i> (Kabsch, 2010)
;
_computing_molecular_graphics
;
ORTEPIII (Burnett & Johnson, 1996)
;
_computing_publication_material
;
SHELXL2016 (Sheldrick, 2015), PLATON (Spek, 2009) and publCIF
(Westrip, 2010)
;
_computing_structure_refinement
;
SHELXL2016 (Sheldrick, 2015)
;
_computing_structure_solution
;
SnB (Weeks & Miller, 1999<i>a</i>,<i>b</i>) and
COOT (Emsley <i>et al.</i>,
2010)
;
_diffrn_ambient_temperature 100(2)
_diffrn_detector_area_resol_mean 5.8
_diffrn_measured_fraction_theta_full 0.862
_diffrn_measured_fraction_theta_max 0.861
_diffrn_measurement_device 'single-axis goniometer'
_diffrn_measurement_method rotation
_diffrn_radiation_monochromator 'Si 111'
_diffrn_radiation_type synchrotron
_diffrn_radiation_wavelength 0.9768
_diffrn_reflns_av_R_equivalents 0.0544
_diffrn_reflns_limit_h_max 7
_diffrn_reflns_limit_h_min -7
_diffrn_reflns_limit_k_max 11
_diffrn_reflns_limit_k_min -11
_diffrn_reflns_limit_l_max 13
_diffrn_reflns_limit_l_min -13
_diffrn_reflns_number 7818
_diffrn_reflns_theta_full 30.981
_diffrn_reflns_theta_max 30.981
_diffrn_reflns_theta_min 2.054
_exptl_absorpt_coefficient_mu 0.098
_exptl_absorpt_correction_type empirical
_exptl_absorpt_process_details
;
<i>XDS</i> (Kabsch, 2010), determined correction factors
as a function of position on detector surface
and frame number
;
_exptl_crystal_colour colorless
_exptl_crystal_density_diffrn 1.263
_exptl_crystal_description needle
_exptl_crystal_F_000 536
_exptl_crystal_size_max 0.200
_exptl_crystal_size_mid 0.020
_exptl_crystal_size_min 0.010
_refine_diff_density_max 0.317
_refine_diff_density_min -0.202
_refine_ls_extinction_coef 0.40(2)
_refine_ls_extinction_expression Fc^*^=kFc[1+0.001xFc^2^\l^3^/sin(2\q)]^-1/4^
_refine_ls_extinction_method
;
(SHELXL2016; Sheldrick, 2015)
;
_refine_ls_goodness_of_fit_ref 1.063
_refine_ls_hydrogen_treatment constr
_refine_ls_matrix_type full
_refine_ls_number_parameters 309
_refine_ls_number_reflns 2610
_refine_ls_number_restraints 4
_refine_ls_restrained_S_all 1.063
_refine_ls_R_factor_all 0.0443
_refine_ls_R_factor_gt 0.0442
_refine_ls_shift/su_max 0.003
_refine_ls_shift/su_mean 0.000
_refine_ls_structure_factor_coef Fsqd
_refine_ls_weighting_details 'w=1/[\s^2^(Fo^2^)+(0.0824P)^2^+0.1123P] where P=(Fo^2^+2Fc^2^)/3'
_refine_ls_weighting_scheme calc
_refine_ls_wR_factor_gt 0.1092
_refine_ls_wR_factor_ref 0.1095
_reflns_number_gt 2594
_reflns_number_total 2610
_reflns_threshold_expression 'I > 2\s(I)'
_cod_data_source_file su5424sup1.cif
_cod_data_source_block I
_cod_database_code 2242405
_shelx_space_group_comment
;
The symmetry employed for this shelxl refinement is uniquely defined
by the following loop, which should always be used as a source of
symmetry information in preference to the above space-group names.
They are only intended as comments.
;
_shelx_estimated_absorpt_t_min 0.981
_shelx_estimated_absorpt_t_max 0.999

loop_
_space_group_symop_operation_xyz
'x, y, z'
'-x, y+1/2, -z'

loop_
_atom_site_type_symbol
_atom_site_label
_atom_site_fract_x
_atom_site_fract_y
_atom_site_fract_z
_atom_site_U_iso_or_equiv
_atom_site_adp_type
_atom_site_calc_flag
_atom_site_occupancy
O O1 0.9096(3) 0.2920(2) 0.80732(18) 0.0500(8) Uani d 1
C C2 0.9272(6) 0.2740(4) 0.9119(3) 0.0535(11) Uani d 1
H H2 1.016017 0.326420 0.947691 0.064 Uiso calc 1
C C21 1.0113(7) 0.1696(4) 0.9330(3) 0.0699(14) Uani d 1
H H21A 1.025710 0.154301 1.003109 0.105 Uiso calc 1
H H21B 0.931223 0.117144 0.894720 0.105 Uiso calc 1
H H21C 1.132612 0.168310 0.915028 0.105 Uiso calc 1
C C3 0.7419(6) 0.2909(4) 0.9412(3) 0.0573(12) Uani d 1
H H3 0.763070 0.286355 1.014381 0.069 Uiso calc 1
C C31 0.5998(8) 0.2084(4) 0.8990(4) 0.0794(15) Uani d 1
H H31A 0.648769 0.139379 0.919953 0.119 Uiso calc 1
H H31B 0.485812 0.220347 0.922838 0.119 Uiso calc 1
H H31C 0.573618 0.212280 0.827217 0.119 Uiso calc 1
C C4 0.6769(5) 0.3987(3) 0.9124(3) 0.0526(12) Uani d 1
C C41 0.6378(7) 0.4687(4) 0.9736(3) 0.0729(14) Uani d 1
H H41A 0.650173 0.452128 1.041137 0.087 Uiso calc 1
H H41B 0.597033 0.535848 0.950379 0.087 Uiso calc 1
C C5 0.6684(5) 0.4217(4) 0.8052(3) 0.0519(11) Uani d 1
H H5A 0.643771 0.496615 0.792631 0.062 Uiso calc 1
H H5B 0.565825 0.381975 0.764628 0.062 Uiso calc 1
C C6 0.8492(5) 0.3925(3) 0.7761(3) 0.0486(11) Uani d 1
C C61 1.1667(6) 0.4515(5) 0.8158(4) 0.0846(16) Uani d 1
H H61A 1.242862 0.508656 0.848400 0.127 Uiso calc 1
H H61B 1.208582 0.385864 0.848678 0.127 Uiso calc 1
H H61C 1.177943 0.447788 0.746930 0.127 Uiso calc 1
O O6 0.9777(4) 0.4692(2) 0.8205(2) 0.0605(9) Uani d 1
C C7 0.8314(5) 0.3961(4) 0.6628(3) 0.0507(11) Uani d 1
H H7 0.951763 0.375121 0.646523 0.061 Uiso calc 1
O O7 0.7924(4) 0.4996(3) 0.6331(2) 0.0619(9) Uani d 1
H H7O 0.877526 0.522651 0.607387 0.093 Uiso calc 1
C C8 0.6803(5) 0.3240(4) 0.6102(3) 0.0464(11) Uani d 1
O O8 0.6892(4) 0.2290(3) 0.6211(2) 0.0632(9) Uani d 1
N N9 0.5382(4) 0.3699(3) 0.5516(2) 0.0497(9) Uani d 1
H H9 0.543516 0.437329 0.541738 0.060 Uiso calc 1
C C10 0.3757(5) 0.3139(4) 0.5035(3) 0.0480(10) Uani d 1
H H10 0.413987 0.246240 0.478500 0.058 Uiso calc 1
O O10 0.2581(4) 0.2944(3) 0.5687(2) 0.0664(9) Uani d 1
H H10O 0.148429 0.291116 0.537269 0.100 Uiso calc 1
C C11 0.2635(5) 0.3755(3) 0.4177(3) 0.0453(10) Uani d 1
H H11 0.186863 0.425783 0.446886 0.054 Uiso calc 1
O O11 0.3736(3) 0.43630(19) 0.36578(17) 0.0441(7) Uani d 1
C C12 0.1296(6) 0.3068(4) 0.3494(3) 0.0586(12) Uani d 1
H H12A 0.071687 0.257717 0.388794 0.070 Uiso calc 1
H H12B 0.030483 0.350459 0.310811 0.070 Uiso calc 1
C C13 0.2208(6) 0.2458(3) 0.2797(3) 0.0557(12) Uani d 1
H H13 0.305741 0.193298 0.318282 0.067 Uiso calc 1
O O13 0.0833(5) 0.1925(3) 0.2103(3) 0.0866(12) Uani d 1
H H13O 0.024701 0.151919 0.239959 0.130 Uiso calc 1
C C14 0.3347(6) 0.3177(4) 0.2252(3) 0.0523(11) Uani d 1
C C141 0.2083(6) 0.3926(4) 0.1573(3) 0.0640(12) Uani d 1
H H81A 0.141651 0.436190 0.196215 0.096 Uiso calc 1
H H81B 0.282632 0.436814 0.123108 0.096 Uiso calc 1
H H81C 0.119616 0.352949 0.109176 0.096 Uiso calc 1
C C142 0.4403(8) 0.2489(4) 0.1661(4) 0.0786(15) Uani d 1
H H82A 0.520714 0.201311 0.210493 0.118 Uiso calc 1
H H82B 0.352426 0.208692 0.117926 0.118 Uiso calc 1
H H82C 0.515442 0.292557 0.131858 0.118 Uiso calc 1
C C15 0.4700(5) 0.3774(3) 0.3038(3) 0.0429(9) Uani d 1
H H15 0.552106 0.325972 0.345588 0.052 Uiso calc 1
C C16 0.5904(6) 0.4549(4) 0.2642(3) 0.0551(11) Uani d 1
H H16A 0.660085 0.417211 0.221483 0.066 Uiso calc 1
H H16B 0.508935 0.505438 0.222398 0.066 Uiso calc 1
C C17 0.7263(5) 0.5146(3) 0.3396(3) 0.0472(10) Uani d 1
H H17 0.795982 0.464083 0.388030 0.057 Uiso calc 1
O O17 0.6405(4) 0.5872(3) 0.3908(3) 0.0862(12) Uani d 1
H H17O 0.683199 0.646702 0.384383 0.129 Uiso calc 1
C C18 0.8628(6) 0.5731(4) 0.2932(3) 0.0637(13) Uani d 1
H H18A 0.923433 0.524690 0.254403 0.076 Uiso calc 1
H H18B 0.797692 0.627021 0.248268 0.076 Uiso calc 1
O O18 0.9944(5) 0.6193(3) 0.3660(3) 0.0858(12) Uani d 1
H H18O 1.090157 0.631327 0.344277 0.129 Uiso calc 1
C C50 1.2409(8) 0.6109(6) 0.5972(4) 0.0977(19) Uani d 1
H H50A 1.231228 0.684217 0.614718 0.147 Uiso calc 1
H H50B 1.322178 0.604524 0.550159 0.147 Uiso calc 1
H H50C 1.292065 0.570815 0.656395 0.147 Uiso calc 1
O O50 1.0684(5) 0.5734(3) 0.5557(3) 0.0862(11) Uani d 1
H H50O 1.032480 0.600368 0.500097 0.103 Uiso calc 1

loop_
_atom_site_aniso_label
_atom_site_aniso_U_11
_atom_site_aniso_U_22
_atom_site_aniso_U_33
_atom_site_aniso_U_12
_atom_site_aniso_U_13
_atom_site_aniso_U_23
O1 0.0570(16) 0.055(2) 0.0380(15) 0.0062(13) 0.0094(11) 0.0020(12)
C2 0.061(2) 0.059(3) 0.037(2) -0.001(2) 0.0026(17) 0.0020(18)
C21 0.086(3) 0.068(4) 0.054(3) 0.010(2) 0.012(2) 0.012(2)
C3 0.073(3) 0.061(3) 0.039(2) -0.008(2) 0.0138(18) 0.000(2)
C31 0.086(3) 0.064(4) 0.093(3) -0.019(3) 0.028(3) -0.007(3)
C4 0.054(2) 0.057(3) 0.049(2) -0.006(2) 0.0142(19) -0.007(2)
C41 0.097(3) 0.071(3) 0.056(3) 0.003(3) 0.026(2) -0.009(2)
C5 0.051(2) 0.059(3) 0.044(2) 0.004(2) 0.0073(18) -0.0005(19)
C6 0.050(2) 0.055(3) 0.039(2) 0.000(2) 0.0058(17) -0.001(2)
C61 0.050(3) 0.103(4) 0.095(4) -0.018(3) 0.001(2) 0.009(3)
O6 0.0532(17) 0.063(2) 0.0605(17) -0.0105(14) 0.0004(13) -0.0011(14)
C7 0.053(2) 0.054(3) 0.047(2) 0.0050(19) 0.0138(18) 0.007(2)
O7 0.0651(17) 0.063(2) 0.0582(17) -0.0057(15) 0.0128(14) 0.0127(15)
C8 0.052(2) 0.050(3) 0.038(2) 0.010(2) 0.0116(19) -0.0045(19)
O8 0.068(2) 0.053(3) 0.0614(19) 0.0169(15) -0.0022(15) -0.0052(15)
N9 0.056(2) 0.047(2) 0.0433(18) 0.0063(16) 0.0037(17) 0.0048(16)
C10 0.051(2) 0.049(2) 0.045(2) 0.0039(19) 0.0124(18) 0.0049(19)
O10 0.0692(18) 0.074(2) 0.0617(18) 0.0026(16) 0.0263(15) 0.0147(15)
C11 0.046(2) 0.045(2) 0.046(2) 0.0022(18) 0.0104(17) 0.0072(19)
O11 0.0536(14) 0.0383(16) 0.0401(14) -0.0021(12) 0.0093(12) 0.0011(11)
C12 0.048(2) 0.063(3) 0.061(3) -0.004(2) 0.0028(19) 0.013(2)
C13 0.063(2) 0.046(3) 0.051(2) -0.012(2) -0.006(2) 0.0020(19)
O13 0.103(3) 0.063(2) 0.079(2) -0.031(2) -0.0153(19) -0.0031(17)
C14 0.066(2) 0.045(2) 0.043(2) -0.002(2) 0.0035(19) -0.0041(19)
C141 0.074(3) 0.060(3) 0.051(2) -0.008(2) -0.003(2) 0.003(2)
C142 0.100(4) 0.063(4) 0.074(3) -0.008(3) 0.020(3) -0.025(3)
C15 0.051(2) 0.035(2) 0.042(2) 0.0022(18) 0.0093(17) 0.0024(18)
C16 0.066(2) 0.055(3) 0.046(2) -0.003(2) 0.0125(19) 0.003(2)
C17 0.050(2) 0.043(3) 0.051(2) -0.0006(18) 0.0158(18) 0.0007(18)
O17 0.070(2) 0.069(2) 0.132(3) -0.0264(18) 0.051(2) -0.048(2)
C18 0.061(3) 0.063(3) 0.072(3) -0.008(2) 0.026(2) 0.004(2)
O18 0.0644(19) 0.103(3) 0.090(3) -0.033(2) 0.0148(18) 0.007(2)
C50 0.080(4) 0.127(6) 0.081(4) -0.021(4) 0.003(3) 0.000(3)
O50 0.084(2) 0.098(3) 0.079(2) -0.023(2) 0.0224(19) 0.006(2)

loop_
_atom_type_symbol
_atom_type_description
_atom_type_scat_dispersion_real
_atom_type_scat_dispersion_imag
_atom_type_scat_source
C C 0.0033 0.0016 'International Tables Vol C Tables 4.2.6.8 and 6.1.1.4'
H H 0.0000 0.0000 'International Tables Vol C Tables 4.2.6.8 and 6.1.1.4'
N N 0.0061 0.0033 'International Tables Vol C Tables 4.2.6.8 and 6.1.1.4'
O O 0.0106 0.0060 'International Tables Vol C Tables 4.2.6.8 and 6.1.1.4'

loop_
_geom_angle_atom_site_label_1
_geom_angle_atom_site_label_2
_geom_angle_atom_site_label_3
_geom_angle
C6 O1 C2 114.4(3)
O1 C2 C21 106.8(4)
O1 C2 C3 110.2(5)
C21 C2 C3 116.1(4)
O1 C2 H2 107.8
C21 C2 H2 107.8
C3 C2 H2 107.8
C2 C21 H21A 109.5
C2 C21 H21B 109.5
H21A C21 H21B 109.5
C2 C21 H21C 109.5
H21A C21 H21C 109.5
H21B C21 H21C 109.5
C4 C3 C2 108.5(4)
C4 C3 C31 112.6(5)
C2 C3 C31 112.6(5)
C4 C3 H3 107.6
C2 C3 H3 107.6
C31 C3 H3 107.6
C3 C31 H31A 109.5
C3 C31 H31B 109.5
H31A C31 H31B 109.5
C3 C31 H31C 109.5
H31A C31 H31C 109.5
H31B C31 H31C 109.5
C41 C4 C3 124.3(5)
C41 C4 C5 122.5(5)
C3 C4 C5 113.1(4)
C4 C41 H41A 120.0
C4 C41 H41B 120.0
H41A C41 H41B 120.0
C4 C5 C6 110.8(5)
C4 C5 H5A 109.5
C6 C5 H5A 109.5
C4 C5 H5B 109.5
C6 C5 H5B 109.5
H5A C5 H5B 108.1
O1 C6 O6 111.2(5)
O1 C6 C5 112.7(4)
O6 C6 C5 105.0(5)
O1 C6 C7 107.2(4)
O6 C6 C7 109.3(5)
C5 C6 C7 111.5(5)
O6 C61 H61A 109.5
O6 C61 H61B 109.5
H61A C61 H61B 109.5
O6 C61 H61C 109.5
H61A C61 H61C 109.5
H61B C61 H61C 109.5
C6 O6 C61 116.2(5)
O7 C7 C8 110.5(5)
O7 C7 C6 107.2(4)
C8 C7 C6 111.7(5)
O7 C7 H7 109.1
C8 C7 H7 109.1
C6 C7 H7 109.1
C7 O7 H7O 109.5
O8 C8 N9 122.2(4)
O8 C8 C7 122.1(5)
N9 C8 C7 115.7(6)
C8 N9 C10 122.7(5)
C8 N9 H9 118.6
C10 N9 H9 118.6
O10 C10 N9 110.9(5)
O10 C10 C11 106.8(5)
N9 C10 C11 111.8(5)
O10 C10 H10 109.1
N9 C10 H10 109.1
C11 C10 H10 109.1
C10 O10 H10O 109.5
O11 C11 C12 111.7(4)
O11 C11 C10 113.9(5)
C12 C11 C10 111.7(5)
O11 C11 H11 106.3
C12 C11 H11 106.3
C10 C11 H11 106.3
C11 O11 C15 114.7(4)
C13 C12 C11 112.7(5)
C13 C12 H12A 109.0
C11 C12 H12A 109.0
C13 C12 H12B 109.0
C11 C12 H12B 109.0
H12A C12 H12B 107.8
O13 C13 C12 109.5(5)
O13 C13 C14 109.8(4)
C12 C13 C14 111.3(5)
O13 C13 H13 108.7
C12 C13 H13 108.7
C14 C13 H13 108.7
C13 O13 H13O 109.5
C141 C14 C142 110.4(5)
C141 C14 C15 110.7(5)
C142 C14 C15 110.1(5)
C141 C14 C13 110.7(5)
C142 C14 C13 107.9(5)
C15 C14 C13 106.9(4)
C14 C141 H81A 109.5
C14 C141 H81B 109.5
H81A C141 H81B 109.5
C14 C141 H81C 109.5
H81A C141 H81C 109.5
H81B C141 H81C 109.5
C14 C142 H82A 109.5
C14 C142 H82B 109.5
H82A C142 H82B 109.5
C14 C142 H82C 109.5
H82A C142 H82C 109.5
H82B C142 H82C 109.5
O11 C15 C16 105.8(5)
O11 C15 C14 111.1(5)
C16 C15 C14 114.7(4)
O11 C15 H15 108.4
C16 C15 H15 108.4
C14 C15 H15 108.4
C17 C16 C15 116.1(4)
C17 C16 H16A 108.3
C15 C16 H16A 108.3
C17 C16 H16B 108.3
C15 C16 H16B 108.3
H16A C16 H16B 107.4
O17 C17 C16 112.7(5)
O17 C17 C18 107.4(5)
C16 C17 C18 111.4(5)
O17 C17 H17 108.4
C16 C17 H17 108.4
C18 C17 H17 108.4
C17 O17 H17O 109.5
O18 C18 C17 109.3(5)
O18 C18 H18A 109.8
C17 C18 H18A 109.8
O18 C18 H18B 109.8
C17 C18 H18B 109.8
H18A C18 H18B 108.3
C18 O18 H18O 109.5
O50 C50 H50A 109.5
O50 C50 H50B 109.5
H50A C50 H50B 109.5
O50 C50 H50C 109.5
H50A C50 H50C 109.5
H50B C50 H50C 109.5
C50 O50 H50O 109.5

loop_
_geom_bond_atom_site_label_1
_geom_bond_atom_site_label_2
_geom_bond_distance
O1 C6 1.407(7)
O1 C2 1.454(7)
C2 C21 1.485(9)
C2 C3 1.525(11)
C2 H2 1.0000
C21 H21A 0.9800
C21 H21B 0.9800
C21 H21C 0.9800
C3 C4 1.496(9)
C3 C31 1.525(9)
C3 H3 1.0000
C31 H31A 0.9800
C31 H31B 0.9800
C31 H31C 0.9800
C4 C41 1.312(7)
C4 C5 1.510(8)
C41 H41A 0.9500
C41 H41B 0.9500
C5 C6 1.523(11)
C5 H5A 0.9900
C5 H5B 0.9900
C6 O6 1.421(8)
C6 C7 1.557(8)
C61 O6 1.431(11)
C61 H61A 0.9800
C61 H61B 0.9800
C61 H61C 0.9800
C7 O7 1.406(8)
C7 C8 1.520(9)
C7 H7 1.0000
O7 H7O 0.8400
C8 O8 1.231(7)
C8 N9 1.330(9)
N9 C10 1.444(9)
N9 H9 0.8800
C10 O10 1.403(9)
C10 C11 1.528(9)
C10 H10 1.0000
O10 H10O 0.8400
C11 O11 1.429(7)
C11 C12 1.511(9)
C11 H11 1.0000
O11 C15 1.443(7)
C12 C13 1.510(9)
C12 H12A 0.9900
C12 H12B 0.9900
C13 O13 1.427(9)
C13 C14 1.552(8)
C13 H13 1.0000
O13 H13O 0.8400
C14 C141 1.527(9)
C14 C142 1.528(9)
C14 C15 1.529(9)
C141 H81A 0.9800
C141 H81B 0.9800
C141 H81C 0.9800
C142 H82A 0.9800
C142 H82B 0.9800
C142 H82C 0.9800
C15 C16 1.515(8)
C15 H15 1.0000
C16 C17 1.507(9)
C16 H16A 0.9900
C16 H16B 0.9900
C17 O17 1.403(7)
C17 C18 1.508(9)
C17 H17 1.0000
O17 H17O 0.8400
C18 O18 1.387(10)
C18 H18A 0.9900
C18 H18B 0.9900
O18 H18O 0.8400
C50 O50 1.376(11)
C50 H50A 0.9800
C50 H50B 0.9800
C50 H50C 0.9800
O50 H50O 0.8400

loop_
_geom_hbond_atom_site_label_D
_geom_hbond_atom_site_label_H
_geom_hbond_atom_site_label_A
_geom_hbond_site_symmetry_A
_geom_hbond_distance_DH
_geom_hbond_distance_HA
_geom_hbond_distance_DA
_geom_hbond_angle_DHA
N9 H9 O7 . 0.88 2.16 2.594(12) 109
O7 H7O O50 . 0.84 1.83 2.672(15) 178
O50 H50O O18 . 0.84 1.85 2.651(11) 160
O13 H13O O6 2_646 0.84 2.50 2.927(12) 113
O17 H17O O10 2_656 0.84 2.03 2.796(11) 152
O18 H18O O8 2_756 0.84 2.04 2.708(14) 136

loop_
_geom_torsion_atom_site_label_1
_geom_torsion_atom_site_label_2
_geom_torsion_atom_site_label_3
_geom_torsion_atom_site_label_4
_geom_torsion
C6 O1 C2 C21 -173.8(3)
C6 O1 C2 C3 59.3(4)
O1 C2 C3 C4 -57.1(4)
C21 C2 C3 C4 -178.6(4)
O1 C2 C3 C31 68.3(6)
C21 C2 C3 C31 -53.3(6)
C2 C3 C4 C41 -122.7(6)
C31 C3 C4 C41 111.9(6)
C2 C3 C4 C5 54.6(6)
C31 C3 C4 C5 -70.7(6)
C41 C4 C5 C6 127.0(5)
C3 C4 C5 C6 -50.4(5)
C2 O1 C6 O6 62.7(6)
C2 O1 C6 C5 -54.9(5)
C2 O1 C6 C7 -177.9(3)
C4 C5 C6 O1 48.9(5)
C4 C5 C6 O6 -72.3(5)
C4 C5 C6 C7 169.5(4)
O1 C6 O6 C61 49.5(5)
C5 C6 O6 C61 171.7(4)
C7 C6 O6 C61 -68.6(6)
O1 C6 C7 O7 -173.2(3)
O6 C6 C7 O7 -52.5(5)
C5 C6 C7 O7 63.1(4)
O1 C6 C7 C8 65.6(5)
O6 C6 C7 C8 -173.7(3)
C5 C6 C7 C8 -58.1(6)
O7 C7 C8 O8 176.5(3)
C6 C7 C8 O8 -64.2(5)
O7 C7 C8 N9 -3.3(4)
C6 C7 C8 N9 115.9(5)
O8 C8 N9 C10 6.0(5)
C7 C8 N9 C10 -174.1(3)
C8 N9 C10 O10 78.8(5)
C8 N9 C10 C11 -162.2(3)
O10 C10 C11 O11 156.4(4)
N9 C10 C11 O11 35.0(5)
O10 C10 C11 C12 -75.9(5)
N9 C10 C11 C12 162.7(3)
C12 C11 O11 C15 -53.8(5)
C10 C11 O11 C15 73.9(5)
O11 C11 C12 C13 49.2(5)
C10 C11 C12 C13 -79.7(5)
C11 C12 C13 O13 -173.2(3)
C11 C12 C13 C14 -51.6(5)
O13 C13 C14 C141 55.7(6)
C12 C13 C14 C141 -65.8(5)
O13 C13 C14 C142 -65.2(5)
C12 C13 C14 C142 173.3(4)
O13 C13 C14 C15 176.3(3)
C12 C13 C14 C15 54.9(5)
C11 O11 C15 C16 -174.7(3)
C11 O11 C15 C14 60.2(4)
C141 C14 C15 O11 62.4(4)
C142 C14 C15 O11 -175.2(3)
C13 C14 C15 O11 -58.3(5)
C141 C14 C15 C16 -57.5(5)
C142 C14 C15 C16 64.9(6)
C13 C14 C15 C16 -178.2(3)
O11 C15 C16 C17 57.6(5)
C14 C15 C16 C17 -179.6(4)
C15 C16 C17 O17 -70.4(6)
C15 C16 C17 C18 168.8(4)
O17 C17 C18 O18 61.3(5)
C16 C17 C18 O18 -174.8(4)

_cod_database_fobs_code 2242405
